data_7121941
loop_
_publ_author_name
'Canaj, Angelos B.'
'Singh, Mukesh Kumar'
'Wilson, Claire'
'Rajaraman, Gopalan'
'Murrie, Mark'

_publ_section_title
;
 Chemical and in silico tuning of the magnetisation reversal barrier in
 pentagonal bipyramidal Dy(iii) single-ion magnets.
;
_journal_issue 59
_journal_name_full 'Chemical communications (Cambridge, England)'
_journal_page_first 8273
_journal_page_last 8276
_journal_paper_doi 10.1039/c8cc03929a
_journal_volume 54
_journal_year 2018
_chemical_formula_moiety 'C12 H46 Dy N6 O7 P2, 3(I), 2(C6 H18 N3 O P)'
_chemical_formula_sum 'C24 H82 Dy I3 N12 O9 P4'
_chemical_formula_weight 1350.09
_space_group_crystal_system monoclinic
_space_group_IT_number 9
_space_group_name_Hall 'C -2yc'
_space_group_name_H-M_alt 'C 1 c 1'
_symmetry_space_group_name_Hall 'C -2yc'
_symmetry_space_group_name_H-M 'C 1 c 1'
_atom_sites_solution_hydrogens mixed
_atom_sites_solution_primary dual
_audit_creation_date 2017-07-10
_audit_creation_method
;
Olex2 1.2
(compiled 2017.03.28 svn.r3405 for OlexSys, GUI svn.r5337)
;
_audit_update_record
;
2018-04-06 deposited with the CCDC.
2018-07-03 downloaded from the CCDC.
;
_cell_angle_alpha 90
_cell_angle_beta 101.075(2)
_cell_angle_gamma 90
_cell_formula_units_Z 4
_cell_length_a 14.0512(7)
_cell_length_b 19.1355(10)
_cell_length_c 20.4829(11)
_cell_measurement_reflns_used 9868
_cell_measurement_temperature 100
_cell_measurement_theta_max 27.459
_cell_measurement_theta_min 2.357
_cell_volume 5404.8(5)
_computing_cell_refinement 'SAINT V8.37A (Bruker-AXS, 2016)'
_computing_data_collection 'APEX3 Ver. 2016.9-0 (Bruker-AXS, 2016)'
_computing_data_reduction 'APEX3 Ver. 2016.9-0 (Bruker-AXS, 2016)'
_computing_molecular_graphics 'Olex2 (Dolomanov et al., 2009)'
_computing_publication_material 'Olex2 (Dolomanov et al., 2009)'
_computing_structure_refinement 'XL (Sheldrick, 2008)'
_computing_structure_solution 'XT (Sheldrick, 2015)'
_diffrn_ambient_temperature 100
_diffrn_detector 'charge integrating pixel array detector'
_diffrn_detector_area_resol_mean 7.4074
_diffrn_detector_type 'Bruker PHOTON II'
_diffrn_measured_fraction_theta_full 0.998
_diffrn_measured_fraction_theta_max 0.995
_diffrn_measurement_device 'four-circle diffractometer'
_diffrn_measurement_device_type Photon
_diffrn_measurement_method '\f and \w scans'
_diffrn_radiation_collimation 'focusing mirrors'
_diffrn_radiation_monochromator 'multilayer mirror optics'
_diffrn_radiation_type MoK\a
_diffrn_radiation_wavelength 0.71073
_diffrn_reflns_av_R_equivalents 0.0293
_diffrn_reflns_av_unetI/netI 0.0520
_diffrn_reflns_Laue_measured_fraction_full 0.998
_diffrn_reflns_Laue_measured_fraction_max 0.995
_diffrn_reflns_limit_h_max 18
_diffrn_reflns_limit_h_min -18
_diffrn_reflns_limit_k_max 24
_diffrn_reflns_limit_k_min -24
_diffrn_reflns_limit_l_max 21
_diffrn_reflns_limit_l_min -26
_diffrn_reflns_number 24453
_diffrn_reflns_point_group_measured_fraction_full 0.920
_diffrn_reflns_point_group_measured_fraction_max 0.890
_diffrn_reflns_theta_full 25.242
_diffrn_reflns_theta_max 27.473
_diffrn_reflns_theta_min 2.358
_diffrn_source 'microfocus sealed tube'
_diffrn_source_type 'INCOATEC I\ms 3.0'
_diffrn_standards_number 0
_exptl_absorpt_coefficient_mu 3.263
_exptl_absorpt_correction_T_max 0.7456
_exptl_absorpt_correction_T_min 0.6670
_exptl_absorpt_correction_type multi-scan
_exptl_absorpt_process_details
'SADABS-2016/2 (Bruker,2016/2) was used for absorption correction. wR2(int) was 0.1249 before and 0.0582 after correction. The Ratio of minimum to maximum transmission is 0.8946. The \l/2 correction factor is Not present.'
_exptl_crystal_colour colourless
_exptl_crystal_density_diffrn 1.659
_exptl_crystal_description block
_exptl_crystal_F_000 2668
_exptl_crystal_size_max 0.139
_exptl_crystal_size_mid 0.04
_exptl_crystal_size_min 0.03
_refine_diff_density_max 1.168
_refine_diff_density_min -0.659
_refine_diff_density_rms 0.089
_refine_ls_abs_structure_details
;
 Flack x determined using 4376 quotients [(I+)-(I-)]/[(I+)+(I-)]
 (Parsons, Flack and Wagner, Acta Cryst. B69 (2013) 249-259).
;
_refine_ls_abs_structure_Flack 0.004(5)
_refine_ls_extinction_method none
_refine_ls_goodness_of_fit_ref 0.982
_refine_ls_hydrogen_treatment mixed
_refine_ls_matrix_type full
_refine_ls_number_parameters 587
_refine_ls_number_reflns 11023
_refine_ls_number_restraints 531
_refine_ls_restrained_S_all 0.990
_refine_ls_R_factor_all 0.0258
_refine_ls_R_factor_gt 0.0241
_refine_ls_shift/su_max 0.002
_refine_ls_shift/su_mean 0.000
_refine_ls_structure_factor_coef Fsqd
_refine_ls_weighting_details 'w=1/[\s^2^(Fo^2^)] where P=(Fo^2^+2Fc^2^)/3'
_refine_ls_weighting_scheme calc
_refine_ls_wR_factor_gt 0.0529
_refine_ls_wR_factor_ref 0.0536
_reflns_Friedel_coverage 0.786
_reflns_Friedel_fraction_full 0.841
_reflns_Friedel_fraction_max 0.784
_reflns_number_gt 10586
_reflns_number_total 11023
_reflns_threshold_expression 'I > 2\s(I)'
_cod_data_source_file c8cc03929a2.cif
_cod_data_source_block 2
_cod_depositor_comments 'Adding full bibliography for 7121940--7121943.cif.'
_cod_database_code 7121941
_shelx_shelxl_version_number 2014/7
_shelx_space_group_comment
;
The symmetry employed for this shelxl refinement is uniquely defined
by the following loop, which should always be used as a source of
symmetry information in preference to the above space-group names.
They are only intended as comments.
;
_shelx_estimated_absorpt_t_max 0.908
_shelx_estimated_absorpt_t_min 0.660
_olex2_refinement_description
;
1. Fixed Uiso
 At 1.5 times of:
  All C(H,H,H) groups, All C(H,H,H,H,H,H) groups, All O(H,H) groups
2. Restrained distances
 O3W-H3WB = O3W-H3WA = O2W-H2WB = O2W-H2WA = O1W-H1WB = O1W-H1WA = O4W-H4WB =
 O4W-H4WA = O5W-H5WB = O5W-H5WA
 0.85 with sigma of 0.02
 N12A-C17A \\sim N12A-C18 \\sim N12-C18 \\sim N12-C17 \\sim N11A-C15A \\sim
N11A-C16 \\sim N11-C15 ~
 N11-C16 \\sim N10A-C14A \\sim N10A-C13 \\sim N10-C13 \\sim N10-C14
 with sigma of 0.02
3. Rigid body (RIGU) restrains
 All non-hydrogen atoms
 with sigma for 1-2 distances of 0.004 and sigma for 1-3 distances of 0.004
4. Others
 Sof(H13D)=Sof(H13E)=Sof(H13F)=Sof(H16D)=Sof(H16E)=Sof(H16F)=Sof(H18D)=
 Sof(H18E)=Sof(H18F)=Sof(N10A)=Sof(N11A)=Sof(N12A)=Sof(C14A)=Sof(H14D)=
 Sof(H14E)=Sof(H14F)=Sof(C15A)=Sof(H15D)=Sof(H15E)=Sof(H15F)=Sof(C17A)=
 Sof(H17D)=Sof(H17E)=Sof(H17F)=1-FVAR(1)
 Sof(N10)=Sof(N11)=Sof(N12)=Sof(H13A)=Sof(H13B)=Sof(H13C)=Sof(C14)=Sof(H14A)=
 Sof(H14B)=Sof(H14C)=Sof(C15)=Sof(H15A)=Sof(H15B)=Sof(H15C)=Sof(H16A)=Sof(H16B)=
 Sof(H16C)=Sof(C17)=Sof(H17A)=Sof(H17B)=Sof(H17C)=Sof(H18A)=Sof(H18B)=Sof(H18C)=
 FVAR(1)
5.a Me refined with riding coordinates:
 C13(H13A,H13B,H13C), C13(H13D,H13E,H13F), C16(H16A,H16B,H16C), C16(H16D,H16E,
 H16F), C18(H18A,H18B,H18C), C18(H18D,H18E,H18F)
5.b Idealised Me refined as rotating group:
 C1(H1A,H1B,H1C), C2(H2A,H2B,H2C), C3(H3A,H3B,H3C), C4(H4A,H4B,H4C), C5(H5A,
 H5B,H5C), C6(H6A,H6B,H6C), C7(H7A,H7B,H7C), C8(H8A,H8B,H8C), C9(H9A,H9B,H9C),
 C10(H10A,H10B,H10C), C11(H11A,H11B,H11C), C12(H12A,H12B,H12C), C19(H19A,H19B,
 H19C), C20(H20A,H20B,H20C), C21(H21A,H21B,H21C), C22(H22A,H22B,H22C), C23(H23A,
 H23B,H23C), C24(H24A,H24B,H24C), C14(H14A,H14B,H14C), C15(H15A,H15B,H15C),
 C17(H17A,H17B,H17C), C14A(H14D,H14E,H14F), C15A(H15D,H15E,H15F), C17A(H17D,
 H17E,H17F)
;
_olex2_submission_special_instructions 'No special instructions were received'

loop_
_space_group_symop_operation_xyz
'x, y, z'
'x, -y, z+1/2'
'x+1/2, y+1/2, z'
'x+1/2, -y+1/2, z+1/2'

loop_
_atom_site_label
_atom_site_type_symbol
_atom_site_fract_x
_atom_site_fract_y
_atom_site_fract_z
_atom_site_U_iso_or_equiv
_atom_site_adp_type
_atom_site_occupancy
_atom_site_site_symmetry_order
_atom_site_calc_flag
_atom_site_refinement_flags_posn
_atom_site_refinement_flags_adp
_atom_site_refinement_flags_occupancy
_atom_site_disorder_assembly
_atom_site_disorder_group
Dy1 Dy 0.62336(2) 0.66006(2) 0.48618(2) 0.01485(5) Uani 1 1 d . U . . .
P1 P 0.66304(10) 0.79561(7) 0.36892(7) 0.0188(3) Uani 1 1 d . U . . .
P2 P 0.57758(11) 0.54544(7) 0.61986(7) 0.0195(3) Uani 1 1 d . U . . .
O1 O 0.6317(3) 0.73452(19) 0.40551(19) 0.0229(8) Uani 1 1 d . U . . .
O2 O 0.6118(3) 0.58291(19) 0.5645(2) 0.0259(9) Uani 1 1 d . U . . .
N1 N 0.7070(4) 0.7646(2) 0.3065(2) 0.0261(10) Uani 1 1 d . U . . .
N2 N 0.5706(4) 0.8488(2) 0.3497(3) 0.0312(12) Uani 1 1 d . U . . .
N3 N 0.7510(4) 0.8430(3) 0.4092(3) 0.0307(11) Uani 1 1 d . U . . .
N4 N 0.4983(4) 0.5874(2) 0.6537(2) 0.0257(10) Uani 1 1 d . U . . .
N5 N 0.6729(4) 0.5304(2) 0.6773(3) 0.0294(11) Uani 1 1 d . U . . .
N6 N 0.5239(5) 0.4731(2) 0.5913(3) 0.0336(12) Uani 1 1 d . U . . .
C1 C 0.6742(5) 0.6978(3) 0.2755(3) 0.0329(14) Uani 1 1 d . U . . .
H1A H 0.6407 0.6720 0.3043 0.049 Uiso 1 1 calc GR . . . .
H1B H 0.7293 0.6714 0.2680 0.049 Uiso 1 1 calc GR . . . .
H1C H 0.6313 0.7061 0.2338 0.049 Uiso 1 1 calc GR . . . .
C2 C 0.7525(6) 0.8100(3) 0.2641(3) 0.0361(15) Uani 1 1 d . U . . .
H2A H 0.7065 0.8208 0.2243 0.054 Uiso 1 1 calc GR . . . .
H2B H 0.8074 0.7865 0.2525 0.054 Uiso 1 1 calc GR . . . .
H2C H 0.7735 0.8524 0.2875 0.054 Uiso 1 1 calc GR . . . .
C3 C 0.5778(6) 0.9093(3) 0.3081(4) 0.047(2) Uani 1 1 d . U . . .
H3A H 0.6445 0.9229 0.3128 0.070 Uiso 1 1 calc GR . . . .
H3B H 0.5412 0.9472 0.3215 0.070 Uiso 1 1 calc GR . . . .
H3C H 0.5524 0.8977 0.2624 0.070 Uiso 1 1 calc GR . . . .
C4 C 0.4712(4) 0.8242(3) 0.3458(4) 0.0333(14) Uani 1 1 d . U . . .
H4A H 0.4448 0.8099 0.3010 0.050 Uiso 1 1 calc GR . . . .
H4B H 0.4324 0.8612 0.3585 0.050 Uiso 1 1 calc GR . . . .
H4C H 0.4710 0.7852 0.3753 0.050 Uiso 1 1 calc GR . . . .
C5 C 0.7353(6) 0.9004(4) 0.4535(4) 0.054(2) Uani 1 1 d . U . . .
H5A H 0.6692 0.9158 0.4422 0.081 Uiso 1 1 calc GR . . . .
H5B H 0.7777 0.9386 0.4484 0.081 Uiso 1 1 calc GR . . . .
H5C H 0.7489 0.8845 0.4987 0.081 Uiso 1 1 calc GR . . . .
C6 C 0.8480(5) 0.8138(4) 0.4258(4) 0.0418(16) Uani 1 1 d . U . . .
H6A H 0.8631 0.8031 0.4724 0.063 Uiso 1 1 calc GR . . . .
H6B H 0.8939 0.8472 0.4154 0.063 Uiso 1 1 calc GR . . . .
H6C H 0.8512 0.7719 0.4005 0.063 Uiso 1 1 calc GR . . . .
C7 C 0.7560(6) 0.5779(5) 0.6884(4) 0.0501(19) Uani 1 1 d . U . . .
H7A H 0.7710 0.5914 0.6464 0.075 Uiso 1 1 calc GR . . . .
H7B H 0.8110 0.5548 0.7146 0.075 Uiso 1 1 calc GR . . . .
H7C H 0.7405 0.6187 0.7116 0.075 Uiso 1 1 calc GR . . . .
C8 C 0.6652(6) 0.4834(4) 0.7320(4) 0.051(2) Uani 1 1 d . U . . .
H8A H 0.6408 0.5087 0.7658 0.076 Uiso 1 1 calc GR . . . .
H8B H 0.7280 0.4647 0.7505 0.076 Uiso 1 1 calc GR . . . .
H8C H 0.6216 0.4459 0.7159 0.076 Uiso 1 1 calc GR . . . .
C9 C 0.5477(7) 0.4381(4) 0.5344(4) 0.0477(19) Uani 1 1 d . U . . .
H9A H 0.4911 0.4357 0.4998 0.072 Uiso 1 1 calc GR . . . .
H9B H 0.5701 0.3917 0.5468 0.072 Uiso 1 1 calc GR . . . .
H9C H 0.5978 0.4636 0.5188 0.072 Uiso 1 1 calc GR . . . .
C10 C 0.4562(7) 0.4356(4) 0.6244(4) 0.057(2) Uani 1 1 d . U . . .
H10A H 0.4839 0.3916 0.6406 0.086 Uiso 1 1 calc GR . . . .
H10B H 0.3967 0.4276 0.5934 0.086 Uiso 1 1 calc GR . . . .
H10C H 0.4433 0.4629 0.6610 0.086 Uiso 1 1 calc GR . . . .
C11 C 0.4015(5) 0.6019(4) 0.6141(4) 0.0451(18) Uani 1 1 d . U . . .
H11A H 0.3994 0.6490 0.5978 0.068 Uiso 1 1 calc GR . . . .
H11B H 0.3537 0.5960 0.6414 0.068 Uiso 1 1 calc GR . . . .
H11C H 0.3883 0.5701 0.5772 0.068 Uiso 1 1 calc GR . . . .
C12 C 0.5300(6) 0.6391(3) 0.7063(4) 0.0405(17) Uani 1 1 d . U . . .
H12A H 0.5861 0.6218 0.7362 0.061 Uiso 1 1 calc GR . . . .
H12B H 0.4787 0.6471 0.7303 0.061 Uiso 1 1 calc GR . . . .
H12C H 0.5458 0.6821 0.6867 0.061 Uiso 1 1 calc GR . . . .
O1W O 0.6396(3) 0.5666(2) 0.4128(2) 0.0228(8) Uani 1 1 d D U . . .
H1WA H 0.691(3) 0.548(3) 0.405(4) 0.034 Uiso 1 1 d DR . . . .
H1WB H 0.593(4) 0.539(3) 0.394(3) 0.034 Uiso 1 1 d DR . . . .
O2W O 0.4657(3) 0.6290(2) 0.4319(2) 0.0297(9) Uani 1 1 d D U . . .
H2WA H 0.446(5) 0.591(2) 0.415(4) 0.045 Uiso 1 1 d DR . . . .
H2WB H 0.418(4) 0.650(3) 0.442(4) 0.045 Uiso 1 1 d DR . . . .
O3W O 0.5120(3) 0.7342(2) 0.5231(2) 0.0251(9) Uani 1 1 d D U . . .
H3WA H 0.524(5) 0.755(3) 0.559(2) 0.038 Uiso 1 1 d DR . . . .
H3WB H 0.453(2) 0.740(4) 0.507(3) 0.038 Uiso 1 1 d DR . . . .
O4W O 0.7077(3) 0.7355(2) 0.5689(2) 0.0282(9) Uani 1 1 d D U . . .
H4WA H 0.765(2) 0.731(4) 0.587(4) 0.042 Uiso 1 1 d DR . . . .
H4WB H 0.675(5) 0.759(3) 0.592(3) 0.042 Uiso 1 1 d DR . . . .
O5W O 0.7907(3) 0.6367(2) 0.4986(2) 0.0278(9) Uani 1 1 d D U . . .
H5WA H 0.825(5) 0.643(4) 0.536(2) 0.042 Uiso 1 1 d DR . . . .
H5WB H 0.820(5) 0.608(3) 0.480(4) 0.042 Uiso 1 1 d DR . . . .
I1 I 0.42751(3) 0.48580(2) 0.33117(2) 0.03086(9) Uani 1 1 d . U . . .
I2 I 0.87269(3) 0.52472(2) 0.39119(2) 0.03121(10) Uani 1 1 d . U . . .
I3 I 0.95217(3) 0.70726(2) 0.63082(2) 0.03185(10) Uani 1 1 d . U . . .
P3 P 0.23460(10) 0.74659(7) 0.46343(7) 0.0192(3) Uani 1 1 d . U . . .
O3 O 0.3291(3) 0.7094(2) 0.4662(2) 0.0283(9) Uani 1 1 d . U . . .
N7 N 0.1487(4) 0.6890(3) 0.4597(3) 0.0289(11) Uani 1 1 d . U . . .
N8 N 0.2126(4) 0.7984(2) 0.3992(2) 0.0260(10) Uani 1 1 d . U . . .
N9 N 0.2311(4) 0.8004(3) 0.5257(2) 0.0281(11) Uani 1 1 d . U . . .
C19 C 0.1652(6) 0.6183(4) 0.4882(4) 0.053(2) Uani 1 1 d . U . . .
H19A H 0.2304 0.6039 0.4873 0.080 Uiso 1 1 calc GR . . . .
H19B H 0.1204 0.5862 0.4626 0.080 Uiso 1 1 calc GR . . . .
H19C H 0.1556 0.6187 0.5334 0.080 Uiso 1 1 calc GR . . . .
C20 C 0.0462(5) 0.7101(4) 0.4461(4) 0.0391(16) Uani 1 1 d . U . . .
H20A H 0.0241 0.7154 0.4874 0.059 Uiso 1 1 calc GR . . . .
H20B H 0.0081 0.6750 0.4196 0.059 Uiso 1 1 calc GR . . . .
H20C H 0.0394 0.7538 0.4225 0.059 Uiso 1 1 calc GR . . . .
C21 C 0.2325(5) 0.7746(4) 0.3356(3) 0.0410(16) Uani 1 1 d . U . . .
H21A H 0.2755 0.7351 0.3428 0.061 Uiso 1 1 calc GR . . . .
H21B H 0.2624 0.8116 0.3152 0.061 Uiso 1 1 calc GR . . . .
H21C H 0.1729 0.7613 0.3070 0.061 Uiso 1 1 calc GR . . . .
C22 C 0.1490(6) 0.8605(3) 0.3920(3) 0.0396(16) Uani 1 1 d . U . . .
H22A H 0.0897 0.8502 0.3617 0.059 Uiso 1 1 calc GR . . . .
H22B H 0.1812 0.8988 0.3752 0.059 Uiso 1 1 calc GR . . . .
H22C H 0.1349 0.8727 0.4346 0.059 Uiso 1 1 calc GR . . . .
C23 C 0.3012(5) 0.8579(4) 0.5363(4) 0.0399(16) Uani 1 1 d . U . . .
H23A H 0.3589 0.8431 0.5662 0.060 Uiso 1 1 calc GR . . . .
H23B H 0.2734 0.8971 0.5551 0.060 Uiso 1 1 calc GR . . . .
H23C H 0.3171 0.8712 0.4945 0.060 Uiso 1 1 calc GR . . . .
C24 C 0.2114(6) 0.7702(4) 0.5880(3) 0.0434(17) Uani 1 1 d . U . . .
H24A H 0.1621 0.7351 0.5777 0.065 Uiso 1 1 calc GR . . . .
H24B H 0.1897 0.8064 0.6141 0.065 Uiso 1 1 calc GR . . . .
H24C H 0.2696 0.7496 0.6126 0.065 Uiso 1 1 calc GR . . . .
P4 P 0.59054(11) 0.87460(7) 0.66603(7) 0.0214(3) Uani 1 1 d . U . . .
O4 O 0.5871(3) 0.8058(2) 0.6308(2) 0.0337(10) Uani 1 1 d . U . . .
N10 N 0.5208(7) 0.9264(4) 0.6174(5) 0.033(2) Uani 0.562(7) 1 d D U P A 1
N11 N 0.7014(6) 0.9023(4) 0.6793(4) 0.025(2) Uani 0.562(7) 1 d D U P A 1
N12 N 0.5554(7) 0.8658(5) 0.7370(5) 0.032(2) Uani 0.562(7) 1 d D U P A 1
C13 C 0.5399(7) 0.9431(6) 0.5521(4) 0.068(3) Uani 1 1 d D U . . .
H13A H 0.5743 0.9052 0.5366 0.102 Uiso 0.562(7) 1 calc R . P A 1
H13B H 0.4796 0.9504 0.5217 0.102 Uiso 0.562(7) 1 calc R . P A 1
H13C H 0.5784 0.9848 0.5548 0.102 Uiso 0.562(7) 1 calc R . P A 1
H13D H 0.5135 0.8970 0.5440 0.102 Uiso 0.438(7) 1 calc R . P A 2
H13E H 0.4880 0.9763 0.5493 0.102 Uiso 0.438(7) 1 calc R . P A 2
H13F H 0.5782 0.9542 0.5194 0.102 Uiso 0.438(7) 1 calc R . P A 2
C14 C 0.4681(12) 0.9840(7) 0.6417(9) 0.059(4) Uani 0.562(7) 1 d D U P A 1
H14A H 0.4611 0.9745 0.6866 0.089 Uiso 0.562(7) 1 calc GR . P A 1
H14B H 0.4051 0.9885 0.6139 0.089 Uiso 0.562(7) 1 calc GR . P A 1
H14C H 0.5035 1.0267 0.6406 0.089 Uiso 0.562(7) 1 calc GR . P A 1
C15 C 0.7244(10) 0.9753(6) 0.6703(8) 0.047(4) Uani 0.562(7) 1 d D U P A 1
H15A H 0.7629 0.9791 0.6365 0.071 Uiso 0.562(7) 1 calc GR . P A 1
H15B H 0.7601 0.9938 0.7114 0.071 Uiso 0.562(7) 1 calc GR . P A 1
H15C H 0.6654 1.0014 0.6571 0.071 Uiso 0.562(7) 1 calc GR . P A 1
C16 C 0.7786(5) 0.8554(3) 0.7133(4) 0.0419(17) Uani 1 1 d D U . . .
H16A H 0.7529 0.8092 0.7155 0.063 Uiso 0.562(7) 1 calc R . P A 1
H16B H 0.8305 0.8541 0.6889 0.063 Uiso 0.562(7) 1 calc R . P A 1
H16C H 0.8027 0.8723 0.7575 0.063 Uiso 0.562(7) 1 calc R . P A 1
H16D H 0.7679 0.8361 0.6692 0.063 Uiso 0.438(7) 1 calc R . P A 2
H16E H 0.8170 0.8970 0.7147 0.063 Uiso 0.438(7) 1 calc R . P A 2
H16F H 0.8121 0.8218 0.7443 0.063 Uiso 0.438(7) 1 calc R . P A 2
C17 C 0.6000(9) 0.9040(6) 0.7975(5) 0.033(3) Uani 0.562(7) 1 d D U P A 1
H17A H 0.6574 0.9274 0.7901 0.049 Uiso 0.562(7) 1 calc GR . P A 1
H17B H 0.6168 0.8717 0.8337 0.049 Uiso 0.562(7) 1 calc GR . P A 1
H17C H 0.5548 0.9378 0.8082 0.049 Uiso 0.562(7) 1 calc GR . P A 1
C18 C 0.4604(6) 0.8299(4) 0.7365(5) 0.054(2) Uani 1 1 d D U . . .
H18A H 0.4395 0.8072 0.6944 0.081 Uiso 0.562(7) 1 calc R . P A 1
H18B H 0.4681 0.7959 0.7715 0.081 Uiso 0.562(7) 1 calc R . P A 1
H18C H 0.4129 0.8638 0.7432 0.081 Uiso 0.562(7) 1 calc R . P A 1
H18D H 0.4990 0.7890 0.7338 0.081 Uiso 0.438(7) 1 calc R . P A 2
H18E H 0.4692 0.8451 0.7819 0.081 Uiso 0.438(7) 1 calc R . P A 2
H18F H 0.3933 0.8192 0.7203 0.081 Uiso 0.438(7) 1 calc R . P A 2
N10A N 0.6051(8) 0.9462(5) 0.6231(5) 0.028(3) Uani 0.438(7) 1 d D U P A 2
N11A N 0.6799(7) 0.8733(5) 0.7321(5) 0.022(2) Uani 0.438(7) 1 d D U P A 2
N12A N 0.4914(9) 0.8870(5) 0.6949(6) 0.030(3) Uani 0.438(7) 1 d D U P A 2
C14A C 0.6580(13) 1.0105(7) 0.6523(9) 0.038(4) Uani 0.438(7) 1 d D U P A 2
H14D H 0.6123 1.0476 0.6535 0.057 Uiso 0.438(7) 1 calc GR . P A 2
H14E H 0.7036 1.0245 0.6253 0.057 Uiso 0.438(7) 1 calc GR . P A 2
H14F H 0.6919 1.0007 0.6966 0.057 Uiso 0.438(7) 1 calc GR . P A 2
C15A C 0.6740(12) 0.9038(7) 0.7971(6) 0.030(3) Uani 0.438(7) 1 d D U P A 2
H15D H 0.7146 0.9445 0.8046 0.045 Uiso 0.438(7) 1 calc GR . P A 2
H15E H 0.6955 0.8701 0.8314 0.045 Uiso 0.438(7) 1 calc GR . P A 2
H15F H 0.6081 0.9167 0.7975 0.045 Uiso 0.438(7) 1 calc GR . P A 2
C17A C 0.4372(11) 0.9534(7) 0.6948(8) 0.034(3) Uani 0.438(7) 1 d D U P A 2
H17D H 0.4442 0.9706 0.7395 0.051 Uiso 0.438(7) 1 calc GR . P A 2
H17E H 0.3698 0.9455 0.6767 0.051 Uiso 0.438(7) 1 calc GR . P A 2
H17F H 0.4625 0.9873 0.6680 0.051 Uiso 0.438(7) 1 calc GR . P A 2

loop_
_atom_site_aniso_label
_atom_site_aniso_U_11
_atom_site_aniso_U_22
_atom_site_aniso_U_33
_atom_site_aniso_U_23
_atom_site_aniso_U_13
_atom_site_aniso_U_12
Dy1 0.01539(10) 0.01537(9) 0.01372(10) -0.00051(10) 0.00266(8) 0.00167(10)
P1 0.0195(7) 0.0178(6) 0.0197(7) 0.0011(5) 0.0051(6) -0.0003(5)
P2 0.0272(7) 0.0163(6) 0.0145(6) 0.0014(5) 0.0031(6) 0.0011(5)
O1 0.027(2) 0.0222(17) 0.0204(19) 0.0064(15) 0.0058(16) 0.0003(15)
O2 0.035(2) 0.0247(19) 0.0193(19) 0.0051(15) 0.0087(18) 0.0024(17)
N1 0.035(3) 0.021(2) 0.024(2) -0.0024(18) 0.010(2) -0.002(2)
N2 0.025(3) 0.027(2) 0.045(3) 0.010(2) 0.015(2) 0.0059(19)
N3 0.030(3) 0.033(2) 0.029(3) -0.005(2) 0.005(2) -0.008(2)
N4 0.032(3) 0.023(2) 0.025(2) 0.0046(18) 0.012(2) 0.003(2)
N5 0.034(3) 0.029(2) 0.023(2) 0.006(2) 0.000(2) 0.003(2)
N6 0.053(3) 0.022(2) 0.023(3) -0.0001(19) 0.000(2) -0.009(2)
C1 0.047(4) 0.022(3) 0.030(3) -0.007(2) 0.010(3) -0.003(3)
C2 0.050(4) 0.029(3) 0.036(4) -0.002(3) 0.025(3) -0.001(3)
C3 0.047(4) 0.029(3) 0.071(5) 0.023(3) 0.027(4) 0.016(3)
C4 0.019(3) 0.039(3) 0.042(4) 0.009(3) 0.007(3) 0.006(2)
C5 0.054(5) 0.061(4) 0.052(5) -0.032(4) 0.023(4) -0.023(4)
C6 0.026(3) 0.049(4) 0.048(4) 0.005(3) 0.000(3) -0.008(3)
C7 0.031(4) 0.072(5) 0.044(4) 0.005(4) 0.000(3) -0.006(3)
C8 0.049(5) 0.062(4) 0.035(4) 0.025(4) -0.007(3) 0.002(4)
C9 0.071(5) 0.032(3) 0.035(4) -0.013(3) -0.003(4) 0.005(3)
C10 0.077(6) 0.043(4) 0.049(5) 0.007(3) 0.005(4) -0.032(4)
C11 0.027(3) 0.056(4) 0.053(4) 0.020(4) 0.010(3) 0.011(3)
C12 0.059(5) 0.031(3) 0.039(4) -0.004(3) 0.028(3) 0.000(3)
O1W 0.019(2) 0.0247(19) 0.025(2) -0.0097(16) 0.0054(17) 0.0018(16)
O2W 0.017(2) 0.035(2) 0.036(2) -0.0157(19) 0.0030(18) 0.0013(18)
O3W 0.0144(19) 0.032(2) 0.028(2) -0.0125(17) 0.0015(17) 0.0039(16)
O4W 0.021(2) 0.030(2) 0.031(2) -0.0184(18) 0.0011(18) 0.0039(17)
O5W 0.021(2) 0.036(2) 0.025(2) -0.0156(18) 0.0004(17) 0.0058(17)
I1 0.0313(2) 0.02611(18) 0.0319(2) -0.00508(16) -0.00222(17) 0.00057(16)
I2 0.0253(2) 0.0418(2) 0.0271(2) -0.00984(17) 0.00641(17) 0.00620(17)
I3 0.02299(19) 0.0423(2) 0.0285(2) -0.00487(17) 0.00056(16) -0.00488(17)
P3 0.0140(6) 0.0253(6) 0.0179(7) -0.0009(5) 0.0017(5) 0.0004(5)
O3 0.0162(19) 0.031(2) 0.036(2) -0.0071(18) 0.0014(17) 0.0042(16)
N7 0.020(2) 0.032(2) 0.033(3) 0.006(2) 0.000(2) -0.0055(19)
N8 0.027(3) 0.029(2) 0.022(2) 0.0032(18) 0.004(2) 0.004(2)
N9 0.025(3) 0.039(3) 0.020(2) -0.0052(19) 0.003(2) -0.001(2)
C19 0.055(5) 0.040(4) 0.056(5) 0.020(3) -0.009(4) -0.015(3)
C20 0.023(3) 0.059(4) 0.035(4) 0.000(3) 0.004(3) -0.008(3)
C21 0.035(4) 0.064(4) 0.025(3) -0.001(3) 0.008(3) 0.002(3)
C22 0.053(4) 0.034(3) 0.029(3) 0.002(3) 0.003(3) 0.013(3)
C23 0.038(4) 0.043(3) 0.036(4) -0.010(3) 0.003(3) -0.006(3)
C24 0.041(4) 0.069(5) 0.021(3) -0.006(3) 0.007(3) 0.000(3)
P4 0.0233(7) 0.0237(7) 0.0187(7) -0.0039(5) 0.0074(6) -0.0027(6)
O4 0.030(2) 0.040(2) 0.032(2) -0.0182(19) 0.007(2) 0.0014(19)
N10 0.037(5) 0.025(4) 0.036(5) 0.002(3) 0.003(4) 0.004(4)
N11 0.023(4) 0.022(4) 0.030(5) -0.002(3) 0.008(3) -0.006(3)
N12 0.033(5) 0.042(5) 0.025(4) -0.011(4) 0.015(4) -0.005(4)
C13 0.070(6) 0.100(7) 0.034(4) 0.028(4) 0.008(4) 0.028(5)
C14 0.056(9) 0.037(6) 0.077(10) -0.006(6) -0.004(8) 0.023(6)
C15 0.032(7) 0.038(5) 0.068(10) 0.010(5) 0.001(7) -0.010(5)
C16 0.026(3) 0.033(3) 0.065(5) -0.006(3) 0.006(3) -0.001(3)
C17 0.041(7) 0.036(6) 0.023(5) -0.008(4) 0.010(5) 0.004(5)
C18 0.053(5) 0.053(4) 0.067(5) -0.008(4) 0.039(4) -0.017(3)
N10A 0.035(6) 0.025(5) 0.023(5) 0.005(4) 0.006(4) 0.002(4)
N11A 0.022(5) 0.021(5) 0.023(5) -0.003(4) 0.007(4) -0.001(4)
N12A 0.027(5) 0.029(5) 0.041(7) -0.008(4) 0.021(5) -0.001(4)
C14A 0.051(9) 0.026(6) 0.035(8) 0.007(5) 0.003(7) -0.004(6)
C15A 0.037(8) 0.034(7) 0.021(6) -0.001(5) 0.010(5) -0.005(6)
C17A 0.031(7) 0.036(6) 0.035(8) -0.017(5) 0.010(6) 0.001(5)

loop_
_atom_type_symbol
_atom_type_description
_atom_type_scat_dispersion_real
_atom_type_scat_dispersion_imag
_atom_type_scat_source
C C 0.0033 0.0016 'International Tables Vol C Tables 4.2.6.8 and 6.1.1.4'
H H 0.0000 0.0000 'International Tables Vol C Tables 4.2.6.8 and 6.1.1.4'
Dy Dy -0.1892 4.4098 'International Tables Vol C Tables 4.2.6.8 and 6.1.1.4'
I I -0.4742 1.8119 'International Tables Vol C Tables 4.2.6.8 and 6.1.1.4'
N N 0.0061 0.0033 'International Tables Vol C Tables 4.2.6.8 and 6.1.1.4'
O O 0.0106 0.0060 'International Tables Vol C Tables 4.2.6.8 and 6.1.1.4'
P P 0.1023 0.0942 'International Tables Vol C Tables 4.2.6.8 and 6.1.1.4'

loop_
_geom_angle_atom_site_label_1
_geom_angle_atom_site_label_2
_geom_angle_atom_site_label_3
_geom_angle
O1 Dy1 O2 177.95(16)
O1 Dy1 O1W 89.28(14)
O1 Dy1 O2W 89.41(16)
O1 Dy1 O3W 89.18(15)
O1 Dy1 O4W 92.92(16)
O1 Dy1 O5W 90.45(16)
O2 Dy1 O1W 89.15(14)
O2 Dy1 O2W 88.88(17)
O2 Dy1 O3W 91.34(15)
O2 Dy1 O4W 89.12(16)
O2 Dy1 O5W 90.35(16)
O2W Dy1 O1W 73.00(14)
O2W Dy1 O4W 142.07(14)
O2W Dy1 O5W 146.17(13)
O3W Dy1 O1W 144.26(14)
O3W Dy1 O2W 71.28(14)
O3W Dy1 O4W 70.91(14)
O3W Dy1 O5W 142.55(14)
O4W Dy1 O1W 144.82(14)
O5W Dy1 O1W 73.18(14)
O5W Dy1 O4W 71.71(14)
O1 P1 N1 107.4(2)
O1 P1 N2 108.0(2)
O1 P1 N3 116.7(3)
N1 P1 N2 116.1(3)
N3 P1 N1 103.6(3)
N3 P1 N2 105.4(3)
O2 P2 N4 115.5(2)
O2 P2 N5 107.0(3)
O2 P2 N6 109.1(3)
N5 P2 N4 108.3(3)
N6 P2 N4 105.3(3)
N6 P2 N5 111.6(3)
P1 O1 Dy1 160.5(3)
P2 O2 Dy1 161.7(3)
C1 N1 P1 121.5(4)
C2 N1 P1 121.6(4)
C2 N1 C1 113.5(5)
C3 N2 P1 119.7(4)
C3 N2 C4 113.4(5)
C4 N2 P1 121.2(4)
C5 N3 P1 122.8(5)
C6 N3 P1 119.6(4)
C6 N3 C5 112.8(6)
C11 N4 P2 119.5(5)
C12 N4 P2 120.6(5)
C12 N4 C11 113.3(5)
C7 N5 P2 121.6(4)
C8 N5 P2 119.4(5)
C8 N5 C7 116.0(6)
C9 N6 P2 121.6(5)
C9 N6 C10 114.9(6)
C10 N6 P2 123.3(5)
N1 C1 H1A 109.5
N1 C1 H1B 109.5
N1 C1 H1C 109.5
H1A C1 H1B 109.5
H1A C1 H1C 109.5
H1B C1 H1C 109.5
N1 C2 H2A 109.5
N1 C2 H2B 109.5
N1 C2 H2C 109.5
H2A C2 H2B 109.5
H2A C2 H2C 109.5
H2B C2 H2C 109.5
N2 C3 H3A 109.5
N2 C3 H3B 109.5
N2 C3 H3C 109.5
H3A C3 H3B 109.5
H3A C3 H3C 109.5
H3B C3 H3C 109.5
N2 C4 H4A 109.5
N2 C4 H4B 109.5
N2 C4 H4C 109.5
H4A C4 H4B 109.5
H4A C4 H4C 109.5
H4B C4 H4C 109.5
N3 C5 H5A 109.5
N3 C5 H5B 109.5
N3 C5 H5C 109.5
H5A C5 H5B 109.5
H5A C5 H5C 109.5
H5B C5 H5C 109.5
N3 C6 H6A 109.5
N3 C6 H6B 109.5
N3 C6 H6C 109.5
H6A C6 H6B 109.5
H6A C6 H6C 109.5
H6B C6 H6C 109.5
N5 C7 H7A 109.5
N5 C7 H7B 109.5
N5 C7 H7C 109.5
H7A C7 H7B 109.5
H7A C7 H7C 109.5
H7B C7 H7C 109.5
N5 C8 H8A 109.5
N5 C8 H8B 109.5
N5 C8 H8C 109.5
H8A C8 H8B 109.5
H8A C8 H8C 109.5
H8B C8 H8C 109.5
N6 C9 H9A 109.5
N6 C9 H9B 109.5
N6 C9 H9C 109.5
H9A C9 H9B 109.5
H9A C9 H9C 109.5
H9B C9 H9C 109.5
N6 C10 H10A 109.5
N6 C10 H10B 109.5
N6 C10 H10C 109.5
H10A C10 H10B 109.5
H10A C10 H10C 109.5
H10B C10 H10C 109.5
N4 C11 H11A 109.5
N4 C11 H11B 109.5
N4 C11 H11C 109.5
H11A C11 H11B 109.5
H11A C11 H11C 109.5
H11B C11 H11C 109.5
N4 C12 H12A 109.5
N4 C12 H12B 109.5
N4 C12 H12C 109.5
H12A C12 H12B 109.5
H12A C12 H12C 109.5
H12B C12 H12C 109.5
Dy1 O1W H1WA 128(5)
Dy1 O1W H1WB 125(5)
H1WA O1W H1WB 106(6)
Dy1 O2W H2WA 129(6)
Dy1 O2W H2WB 119(6)
H2WA O2W H2WB 107(8)
Dy1 O3W H3WA 123(5)
Dy1 O3W H3WB 128(5)
H3WA O3W H3WB 108(7)
Dy1 O4W H4WA 126(5)
Dy1 O4W H4WB 118(6)
H4WA O4W H4WB 112(8)
Dy1 O5W H5WA 118(6)
Dy1 O5W H5WB 131(6)
H5WA O5W H5WB 105(8)
O3 P3 N7 108.9(3)
O3 P3 N8 110.5(3)
O3 P3 N9 115.2(3)
N7 P3 N8 110.5(3)
N7 P3 N9 109.2(3)
N8 P3 N9 102.5(3)
C19 N7 P3 123.0(5)
C20 N7 P3 120.9(4)
C20 N7 C19 113.7(6)
C21 N8 P3 119.5(4)
C21 N8 C22 112.3(5)
C22 N8 P3 126.0(4)
C23 N9 P3 117.7(4)
C23 N9 C24 113.6(5)
C24 N9 P3 117.6(5)
N7 C19 H19A 109.5
N7 C19 H19B 109.5
N7 C19 H19C 109.5
H19A C19 H19B 109.5
H19A C19 H19C 109.5
H19B C19 H19C 109.5
N7 C20 H20A 109.5
N7 C20 H20B 109.5
N7 C20 H20C 109.5
H20A C20 H20B 109.5
H20A C20 H20C 109.5
H20B C20 H20C 109.5
N8 C21 H21A 109.5
N8 C21 H21B 109.5
N8 C21 H21C 109.5
H21A C21 H21B 109.5
H21A C21 H21C 109.5
H21B C21 H21C 109.5
N8 C22 H22A 109.5
N8 C22 H22B 109.5
N8 C22 H22C 109.5
H22A C22 H22B 109.5
H22A C22 H22C 109.5
H22B C22 H22C 109.5
N9 C23 H23A 109.5
N9 C23 H23B 109.5
N9 C23 H23C 109.5
H23A C23 H23B 109.5
H23A C23 H23C 109.5
H23B C23 H23C 109.5
N9 C24 H24A 109.5
N9 C24 H24B 109.5
N9 C24 H24C 109.5
H24A C24 H24B 109.5
H24A C24 H24C 109.5
H24B C24 H24C 109.5
O4 P4 N10 106.6(4)
O4 P4 N11 108.0(3)
O4 P4 N12 110.6(4)
O4 P4 N10A 117.8(4)
O4 P4 N11A 109.2(4)
O4 P4 N12A 110.6(4)
N10 P4 N11 110.9(5)
N10 P4 N12 111.4(5)
N11 P4 N12 109.3(5)
N11A P4 N10A 107.0(5)
N12A P4 N10A 105.8(6)
N12A P4 N11A 105.8(6)
C13 N10 P4 120.8(7)
C13 N10 C14 110.0(10)
C14 N10 P4 122.8(9)
C15 N11 P4 121.6(8)
C15 N11 C16 118.9(8)
C16 N11 P4 118.5(6)
C17 N12 P4 123.2(8)
C17 N12 C18 117.9(8)
C18 N12 P4 117.5(7)
N10 C13 H13A 109.5
N10 C13 H13B 109.5
N10 C13 H13C 109.5
H13A C13 H13B 109.5
H13A C13 H13C 109.5
H13B C13 H13C 109.5
H13D C13 H13E 109.5
H13D C13 H13F 109.5
H13E C13 H13F 109.5
N10A C13 H13D 109.5
N10A C13 H13E 109.5
N10A C13 H13F 109.5
N10 C14 H14A 109.5
N10 C14 H14B 109.5
N10 C14 H14C 109.5
H14A C14 H14B 109.5
H14A C14 H14C 109.5
H14B C14 H14C 109.5
N11 C15 H15A 109.5
N11 C15 H15B 109.5
N11 C15 H15C 109.5
H15A C15 H15B 109.5
H15A C15 H15C 109.5
H15B C15 H15C 109.5
N11 C16 H16A 109.5
N11 C16 H16B 109.5
N11 C16 H16C 109.5
H16A C16 H16B 109.5
H16A C16 H16C 109.5
H16B C16 H16C 109.5
H16D C16 H16E 109.5
H16D C16 H16F 109.5
H16E C16 H16F 109.5
N11A C16 H16D 109.5
N11A C16 H16E 109.5
N11A C16 H16F 109.5
N12 C17 H17A 109.5
N12 C17 H17B 109.5
N12 C17 H17C 109.5
H17A C17 H17B 109.5
H17A C17 H17C 109.5
H17B C17 H17C 109.5
N12 C18 H18A 109.5
N12 C18 H18B 109.5
N12 C18 H18C 109.5
H18A C18 H18B 109.5
H18A C18 H18C 109.5
H18B C18 H18C 109.5
H18D C18 H18E 109.5
H18D C18 H18F 109.5
H18E C18 H18F 109.5
N12A C18 H18D 109.5
N12A C18 H18E 109.5
N12A C18 H18F 109.5
C13 N10A P4 110.6(7)
C14A N10A P4 124.5(9)
C14A N10A C13 123.9(10)
C16 N11A P4 112.0(6)
C15A N11A P4 124.5(9)
C15A N11A C16 121.5(10)
C18 N12A P4 117.5(7)
C17A N12A P4 126.7(9)
C17A N12A C18 114.9(10)
N10A C14A H14D 109.5
N10A C14A H14E 109.5
N10A C14A H14F 109.5
H14D C14A H14E 109.5
H14D C14A H14F 109.5
H14E C14A H14F 109.5
N11A C15A H15D 109.5
N11A C15A H15E 109.5
N11A C15A H15F 109.5
H15D C15A H15E 109.5
H15D C15A H15F 109.5
H15E C15A H15F 109.5
N12A C17A H17D 109.5
N12A C17A H17E 109.5
N12A C17A H17F 109.5
H17D C17A H17E 109.5
H17D C17A H17F 109.5
H17E C17A H17F 109.5

loop_
_geom_bond_atom_site_label_1
_geom_bond_atom_site_label_2
_geom_bond_distance
Dy1 O1 2.202(4)
Dy1 O2 2.208(4)
Dy1 O1W 2.375(4)
Dy1 O2W 2.357(4)
Dy1 O3W 2.343(4)
Dy1 O4W 2.364(4)
Dy1 O5W 2.359(4)
P1 O1 1.499(4)
P1 N1 1.635(5)
P1 N2 1.637(5)
P1 N3 1.624(5)
P2 O2 1.497(4)
P2 N4 1.632(5)
P2 N5 1.630(5)
P2 N6 1.630(5)
N1 C1 1.463(7)
N1 C2 1.460(8)
N2 C3 1.453(8)
N2 C4 1.462(8)
N3 C5 1.468(8)
N3 C6 1.452(9)
N4 C11 1.470(8)
N4 C12 1.466(9)
N5 C7 1.463(9)
N5 C8 1.458(8)
N6 C9 1.437(9)
N6 C10 1.460(10)
C1 H1A 0.9600
C1 H1B 0.9600
C1 H1C 0.9600
C2 H2A 0.9600
C2 H2B 0.9600
C2 H2C 0.9600
C3 H3A 0.9600
C3 H3B 0.9600
C3 H3C 0.9600
C4 H4A 0.9600
C4 H4B 0.9600
C4 H4C 0.9600
C5 H5A 0.9600
C5 H5B 0.9600
C5 H5C 0.9600
C6 H6A 0.9600
C6 H6B 0.9600
C6 H6C 0.9600
C7 H7A 0.9600
C7 H7B 0.9600
C7 H7C 0.9600
C8 H8A 0.9600
C8 H8B 0.9600
C8 H8C 0.9600
C9 H9A 0.9600
C9 H9B 0.9600
C9 H9C 0.9600
C10 H10A 0.9600
C10 H10B 0.9600
C10 H10C 0.9600
C11 H11A 0.9600
C11 H11B 0.9600
C11 H11C 0.9600
C12 H12A 0.9600
C12 H12B 0.9600
C12 H12C 0.9600
O1W H1WA 0.85(3)
O1W H1WB 0.86(3)
O2W H2WA 0.83(3)
O2W H2WB 0.84(3)
O3W H3WA 0.83(3)
O3W H3WB 0.84(3)
O4W H4WA 0.83(3)
O4W H4WB 0.84(3)
O5W H5WA 0.84(3)
O5W H5WB 0.82(3)
P3 O3 1.498(4)
P3 N7 1.625(5)
P3 N8 1.629(5)
P3 N9 1.648(5)
N7 C19 1.475(8)
N7 C20 1.470(8)
N8 C21 1.457(8)
N8 C22 1.476(8)
N9 C23 1.464(9)
N9 C24 1.473(8)
C19 H19A 0.9600
C19 H19B 0.9600
C19 H19C 0.9600
C20 H20A 0.9600
C20 H20B 0.9600
C20 H20C 0.9600
C21 H21A 0.9600
C21 H21B 0.9600
C21 H21C 0.9600
C22 H22A 0.9600
C22 H22B 0.9600
C22 H22C 0.9600
C23 H23A 0.9600
C23 H23B 0.9600
C23 H23C 0.9600
C24 H24A 0.9600
C24 H24B 0.9600
C24 H24C 0.9600
P4 O4 1.497(4)
P4 N10 1.600(9)
P4 N11 1.618(8)
P4 N12 1.631(9)
P4 N10A 1.662(10)
P4 N11A 1.660(11)
P4 N12A 1.631(11)
N10 C13 1.449(11)
N10 C14 1.468(13)
N11 C15 1.455(11)
N11 C16 1.475(10)
N12 C17 1.471(12)
N12 C18 1.499(10)
C13 H13A 0.9600
C13 H13B 0.9600
C13 H13C 0.9600
C13 H13D 0.9600
C13 H13E 0.9600
C13 H13F 0.9600
C13 N10A 1.564(12)
C14 H14A 0.9600
C14 H14B 0.9600
C14 H14C 0.9600
C15 H15A 0.9600
C15 H15B 0.9600
C15 H15C 0.9600
C16 H16A 0.9600
C16 H16B 0.9600
C16 H16C 0.9600
C16 H16D 0.9600
C16 H16E 0.9600
C16 H16F 0.9600
C16 N11A 1.548(11)
C17 H17A 0.9600
C17 H17B 0.9600
C17 H17C 0.9600
C18 H18A 0.9600
C18 H18B 0.9600
C18 H18C 0.9600
C18 H18D 0.9600
C18 H18E 0.9600
C18 H18F 0.9600
C18 N12A 1.499(11)
N10A C14A 1.502(14)
N11A C15A 1.470(13)
N12A C17A 1.482(14)
C14A H14D 0.9600
C14A H14E 0.9600
C14A H14F 0.9600
C15A H15D 0.9600
C15A H15E 0.9600
C15A H15F 0.9600
C17A H17D 0.9600
C17A H17E 0.9600
C17A H17F 0.9600
